data_7129143
loop_
_publ_author_name
'Berntsen, Linn Neerbye'
'Nordb\/o Solvi, Thomas'
'S\/ornes, Kristian'
'Wragg, David S.'
'Sandtorv, Alexander Harald H.'

_publ_section_title
;
 Cu-catalyzed C(sp2)-N-bond coupling of boronic acids and cyclic imides
;
_journal_name_full 'Chemical Communications'
_journal_paper_doi 10.1039/D1CC04356K
_journal_year 2021
_chemical_formula_moiety 'C20 H15 F N2 O2'
_chemical_formula_sum 'C20 H15 F N2 O2'
_chemical_formula_weight 334.34
_chemical_name_systematic (E,E)-1,3-distyryl-5-fluorouracil
_space_group_crystal_system trigonal
_space_group_IT_number 161
_space_group_name_Hall 'R 3 -2"c'
_space_group_name_H-M_alt 'R 3 c :H'
_atom_sites_solution_hydrogens geom
_audit_creation_date 2021-07-14
_audit_creation_method
;
Olex2 1.2
(compiled 2018.05.29 svn.r3508 for OlexSys, GUI svn.r5506)
;
_audit_update_record
;
2021-07-27 deposited with the CCDC.	2021-10-19 downloaded from the CCDC.
;
_cell_angle_alpha 90
_cell_angle_beta 90
_cell_angle_gamma 120
_cell_formula_units_Z 18
_cell_length_a 33.8915(10)
_cell_length_b 33.8915(10)
_cell_length_c 7.0535(13)
_cell_measurement_reflns_used 1455
_cell_measurement_temperature 99.9
_cell_measurement_theta_max 24.69
_cell_measurement_theta_min 2.40
_cell_volume 7016.4(13)
_computing_cell_refinement 'SAINT V8.40A (Bruker, 2019)'
_computing_data_reduction 'SAINT V8.40A (Bruker, 2019)'
_computing_molecular_graphics 'Olex2 (Dolomanov et al., 2009)'
_computing_publication_material 'Olex2 (Dolomanov et al., 2009)'
_computing_structure_refinement 'XL  (Sheldrick, 2008)'
_diffrn_ambient_temperature 99.9
_diffrn_detector 'Bruker Photon 100 area detector'
_diffrn_detector_area_resol_mean 10.42
_diffrn_detector_type 'CMOS area detector'
_diffrn_measured_fraction_theta_full 0.999
_diffrn_measured_fraction_theta_max 0.996
_diffrn_measurement_device 'three-circle diffractometer'
_diffrn_measurement_device_type 'Bruker D8 Venture'
_diffrn_measurement_method '\w and \f shutterless scans'
_diffrn_radiation_monochromator 'mirror optics'
_diffrn_radiation_probe x-ray
_diffrn_radiation_type MoK\a
_diffrn_radiation_wavelength 0.71073
_diffrn_reflns_av_unetI/netI 0.0633
_diffrn_reflns_Laue_measured_fraction_full 0.999
_diffrn_reflns_Laue_measured_fraction_max 0.996
_diffrn_reflns_limit_h_max 0
_diffrn_reflns_limit_h_min -41
_diffrn_reflns_limit_k_max 21
_diffrn_reflns_limit_k_min -35
_diffrn_reflns_limit_l_max 8
_diffrn_reflns_limit_l_min -8
_diffrn_reflns_number 5543
_diffrn_reflns_point_group_measured_fraction_full 0.984
_diffrn_reflns_point_group_measured_fraction_max 0.961
_diffrn_reflns_theta_full 25.242
_diffrn_reflns_theta_max 26.387
_diffrn_reflns_theta_min 2.082
_diffrn_source 'microfocus sealed X-ray tube'
_diffrn_source_current 1.0
_diffrn_source_power 0.05
_diffrn_source_type 'Incoatec I\ms'
_diffrn_source_voltage 50.0
_diffrn_standards_number 0
_exptl_absorpt_coefficient_mu 0.101
_exptl_absorpt_correction_T_max 0.745
_exptl_absorpt_correction_T_min 0.700
_exptl_absorpt_correction_type multi-scan
_exptl_absorpt_process_details
;
TWINABS-2012/1 (Bruker,2012) was used for absorption correction.

Final HKLF 4 output contains 31204 reflections, Rint = 0.0562
 (21115 with I > 3sig(I), Rint = 0.0420)
;
_exptl_crystal_colour colourless
_exptl_crystal_colour_primary colourless
_exptl_crystal_density_diffrn 1.424
_exptl_crystal_description needle
_exptl_crystal_F_000 3132
_exptl_crystal_size_max 0.44
_exptl_crystal_size_mid 0.19
_exptl_crystal_size_min 0.18
_refine_diff_density_max 0.247
_refine_diff_density_min -0.270
_refine_diff_density_rms 0.062
_refine_ls_abs_structure_details
;
 Flack x determined using 982 quotients [(I+)-(I-)]/[(I+)+(I-)]
 (Parsons, Flack and Wagner, Acta Cryst. B69 (2013) 249-259).
;
_refine_ls_abs_structure_Flack -0.2(6)
_refine_ls_extinction_method none
_refine_ls_goodness_of_fit_ref 1.052
_refine_ls_hydrogen_treatment constr
_refine_ls_matrix_type full
_refine_ls_number_parameters 228
_refine_ls_number_reflns 5543
_refine_ls_number_restraints 1
_refine_ls_restrained_S_all 1.052
_refine_ls_R_factor_all 0.0803
_refine_ls_R_factor_gt 0.0537
_refine_ls_shift/su_max 0.000
_refine_ls_shift/su_mean 0.000
_refine_ls_structure_factor_coef Fsqd
_refine_ls_weighting_details 'w=1/[\s^2^(Fo^2^)+(0.0410P)^2^+4.9561P] where P=(Fo^2^+2Fc^2^)/3'
_refine_ls_weighting_scheme calc
_refine_ls_wR_factor_gt 0.0966
_refine_ls_wR_factor_ref 0.1076
_reflns_Friedel_coverage 0.919
_reflns_Friedel_fraction_full 0.968
_reflns_Friedel_fraction_max 0.927
_reflns_number_gt 4523
_reflns_number_total 5543
_reflns_threshold_expression 'I > 2\s(I)'
_cod_data_source_file d1cc04356k2.cif
_cod_data_source_block LNB381_twin
_cod_original_cell_volume 7016.4(14)
_cod_original_sg_symbol_H-M 'R 3 c'
_cod_database_code 7129143
_shelx_shelxl_version_number 2018/3
_shelx_space_group_comment
;
The symmetry employed for this shelxl refinement is uniquely defined
by the following loop, which should always be used as a source of
symmetry information in preference to the above space-group names.
They are only intended as comments.
;
_shelx_estimated_absorpt_t_max 0.982
_shelx_estimated_absorpt_t_min 0.957
_olex2_refinement_description
;
1. Twinned data refinement
 Scales: 0.34163
 0.26796 0.39041
2. Fixed Uiso
 At 1.2 times of:
  All C(H) groups
3.a Aromatic/amide H refined with riding coordinates:
 C16(H16), C17(H17), C6(H6), C5(H5), C13(H13), C12(H12), C11(H11), C14(H14),
 C00J(H00J), C19(H19), C18(H18), C4(H4), C8(H8), C9(H9), C10(H10)
;
_olex2_date_sample_data_collection 2021-04-16
_olex2_date_sample_submission 2021-04-16
_olex2_submission_original_sample_id LNB381
_olex2_submission_special_instructions 'No special instructions were received'

loop_
_space_group_symop_operation_xyz
'x, y, z'
'-y, x-y, z'
'-x+y, -x, z'
'-y, -x, z+1/2'
'-x+y, y, z+1/2'
'x, x-y, z+1/2'
'x+2/3, y+1/3, z+1/3'
'-y+2/3, x-y+1/3, z+1/3'
'-x+y+2/3, -x+1/3, z+1/3'
'-y+2/3, -x+1/3, z+5/6'
'-x+y+2/3, y+1/3, z+5/6'
'x+2/3, x-y+1/3, z+5/6'
'x+1/3, y+2/3, z+2/3'
'-y+1/3, x-y+2/3, z+2/3'
'-x+y+1/3, -x+2/3, z+2/3'
'-y+1/3, -x+2/3, z+7/6'
'-x+y+1/3, y+2/3, z+7/6'
'x+1/3, x-y+2/3, z+7/6'

loop_
_atom_site_label
_atom_site_type_symbol
_atom_site_fract_x
_atom_site_fract_y
_atom_site_fract_z
_atom_site_U_iso_or_equiv
_atom_site_adp_type
_atom_site_occupancy
_atom_site_site_symmetry_order
_atom_site_calc_flag
_atom_site_refinement_flags_posn
_atom_site_refinement_flags_adp
_atom_site_refinement_flags_occupancy
_atom_site_disorder_assembly
_atom_site_disorder_group
F1 F 0.02236(9) 0.32037(9) 0.5801(4) 0.0237(7) Uani 1 1 d . . . . .
O1 O 0.05297(10) 0.26365(11) 0.6900(5) 0.0197(8) Uani 1 1 d . . . . .
O2 O 0.19727(10) 0.36854(11) 0.4896(5) 0.0226(8) Uani 1 1 d . . . . .
N1 N 0.12543(12) 0.31391(12) 0.5825(5) 0.0130(9) Uani 1 1 d . . . . .
N2 N 0.14091(12) 0.38585(12) 0.4682(6) 0.0141(9) Uani 1 1 d . . . . .
C2 C 0.07894(15) 0.30017(15) 0.6173(7) 0.0148(10) Uani 1 1 d . . . . .
C15 C 0.20396(15) 0.51277(15) 0.3740(6) 0.0131(10) Uani 1 1 d . . . . .
C16 C 0.24424(15) 0.52291(15) 0.2790(6) 0.0131(10) Uani 1 1 d . . . . .
H16 H 0.251042 0.499313 0.256380 0.016 Uiso 1 1 calc R . . . .
C7 C 0.18884(16) 0.24869(15) 0.6730(6) 0.0152(10) Uani 1 1 d . . . . .
C3 C 0.15731(14) 0.35661(14) 0.5119(7) 0.0150(10) Uani 1 1 d . . . . .
C17 C 0.27424(15) 0.56658(14) 0.2176(6) 0.0158(11) Uani 1 1 d . . . . .
H17 H 0.301521 0.572871 0.154314 0.019 Uiso 1 1 calc R . . . .
C1 C 0.06677(14) 0.33317(16) 0.5580(7) 0.0150(10) Uani 1 1 d . . . . .
C6 C 0.17932(15) 0.28504(15) 0.6192(7) 0.0153(10) Uani 1 1 d . . . . .
H6 H 0.203905 0.312968 0.574190 0.018 Uiso 1 1 calc R . . . .
C5 C 0.13846(16) 0.28115(15) 0.6299(6) 0.0157(11) Uani 1 1 d . . . . .
H5 H 0.114709 0.252735 0.675221 0.019 Uiso 1 1 calc R . . . .
C13 C 0.17395(15) 0.43030(15) 0.4068(7) 0.0150(10) Uani 1 1 d . . . . .
H13 H 0.199494 0.433744 0.337285 0.018 Uiso 1 1 calc R . . . .
C12 C 0.23409(16) 0.25932(16) 0.6907(7) 0.0180(11) Uani 1 1 d . . . . .
H12 H 0.257806 0.289416 0.663881 0.022 Uiso 1 1 calc R . . . .
C11 C 0.24510(17) 0.22691(16) 0.7467(7) 0.0187(11) Uani 1 1 d . . . . .
H11 H 0.276133 0.234935 0.759495 0.022 Uiso 1 1 calc R . . . .
C14 C 0.17097(15) 0.46706(15) 0.4413(6) 0.0140(10) Uani 1 1 d . . . . .
H14 H 0.145865 0.463607 0.514203 0.017 Uiso 1 1 calc R . . . .
C00J C 0.26454(15) 0.60123(15) 0.2484(7) 0.0163(11) Uani 1 1 d . . . . .
H00J H 0.284931 0.631181 0.204421 0.020 Uiso 1 1 calc R . . . .
C19 C 0.19508(15) 0.54841(14) 0.4051(7) 0.0155(11) Uani 1 1 d . . . . .
H19 H 0.168045 0.542452 0.469591 0.019 Uiso 1 1 calc R . . . .
C18 C 0.22506(15) 0.59216(15) 0.3433(7) 0.0182(11) Uani 1 1 d . . . . .
H18 H 0.218589 0.615982 0.365878 0.022 Uiso 1 1 calc R . . . .
C4 C 0.09580(15) 0.37344(16) 0.4879(7) 0.0160(10) Uani 1 1 d . . . . .
H4 H 0.085636 0.393843 0.451114 0.019 Uiso 1 1 calc R . . . .
C8 C 0.15497(16) 0.20426(16) 0.7101(7) 0.0180(11) Uani 1 1 d . . . . .
H8 H 0.123904 0.196178 0.698043 0.022 Uiso 1 1 calc R . . . .
C9 C 0.16571(16) 0.17158(15) 0.7644(7) 0.0196(11) Uani 1 1 d . . . . .
H9 H 0.142045 0.141293 0.788488 0.023 Uiso 1 1 calc R . . . .
C10 C 0.21093(16) 0.18280(16) 0.7841(7) 0.0187(11) Uani 1 1 d . . . . .
H10 H 0.218319 0.160416 0.822785 0.022 Uiso 1 1 calc R . . . .

loop_
_atom_site_aniso_label
_atom_site_aniso_U_11
_atom_site_aniso_U_22
_atom_site_aniso_U_33
_atom_site_aniso_U_23
_atom_site_aniso_U_13
_atom_site_aniso_U_12
F1 0.0110(14) 0.0199(15) 0.0397(19) 0.0056(13) 0.0036(12) 0.0075(12)
O1 0.0158(17) 0.0163(18) 0.0238(19) 0.0052(15) 0.0031(15) 0.0055(15)
O2 0.0137(19) 0.0158(17) 0.039(2) 0.0081(16) 0.0049(16) 0.0081(16)
N1 0.012(2) 0.0104(19) 0.016(2) 0.0012(16) 0.0011(16) 0.0046(16)
N2 0.012(2) 0.010(2) 0.019(2) 0.0018(17) 0.0011(16) 0.0041(17)
C2 0.013(2) 0.015(3) 0.015(3) -0.002(2) 0.000(2) 0.006(2)
C15 0.012(2) 0.012(2) 0.013(3) -0.0017(19) -0.0028(19) 0.005(2)
C16 0.016(2) 0.013(2) 0.013(2) -0.0020(19) -0.0017(19) 0.009(2)
C7 0.020(3) 0.017(2) 0.012(3) 0.0005(19) 0.001(2) 0.011(2)
C3 0.013(3) 0.009(2) 0.020(3) 0.000(2) 0.001(2) 0.003(2)
C17 0.013(2) 0.017(2) 0.017(3) 0.001(2) 0.000(2) 0.007(2)
C1 0.009(2) 0.016(3) 0.018(3) 0.000(2) 0.000(2) 0.005(2)
C6 0.015(2) 0.009(2) 0.019(3) 0.001(2) 0.001(2) 0.0034(19)
C5 0.021(3) 0.013(2) 0.013(3) 0.001(2) -0.002(2) 0.008(2)
C13 0.013(2) 0.014(2) 0.016(3) 0.004(2) 0.003(2) 0.005(2)
C12 0.019(3) 0.018(3) 0.014(3) 0.000(2) 0.004(2) 0.008(2)
C11 0.019(3) 0.027(3) 0.017(3) -0.001(2) 0.000(2) 0.017(2)
C14 0.013(2) 0.017(2) 0.012(3) 0.001(2) 0.001(2) 0.007(2)
C00J 0.016(2) 0.010(2) 0.019(3) 0.004(2) 0.000(2) 0.004(2)
C19 0.014(2) 0.018(3) 0.016(3) 0.001(2) 0.002(2) 0.009(2)
C18 0.018(3) 0.014(2) 0.025(3) -0.002(2) -0.001(2) 0.009(2)
C4 0.014(2) 0.016(3) 0.020(3) -0.002(2) -0.003(2) 0.010(2)
C8 0.016(3) 0.019(3) 0.020(3) -0.001(2) 0.000(2) 0.010(2)
C9 0.022(3) 0.016(3) 0.020(3) 0.003(2) 0.002(2) 0.009(2)
C10 0.024(3) 0.024(3) 0.015(3) 0.002(2) -0.001(2) 0.017(2)

loop_
_atom_type_symbol
_atom_type_description
_atom_type_scat_dispersion_real
_atom_type_scat_dispersion_imag
_atom_type_scat_source
C C 0.0033 0.0016 'International Tables Vol C Tables 4.2.6.8 and 6.1.1.4'
H H 0.0000 0.0000 'International Tables Vol C Tables 4.2.6.8 and 6.1.1.4'
F F 0.0171 0.0103 'International Tables Vol C Tables 4.2.6.8 and 6.1.1.4'
N N 0.0061 0.0033 'International Tables Vol C Tables 4.2.6.8 and 6.1.1.4'
O O 0.0106 0.0060 'International Tables Vol C Tables 4.2.6.8 and 6.1.1.4'

loop_
_geom_angle_atom_site_label_1
_geom_angle_atom_site_label_2
_geom_angle_atom_site_label_3
_geom_angle
_geom_angle_site_symmetry_1
_geom_angle_site_symmetry_3
_geom_angle_publ_flag
C2 N1 C5 115.4(4) . . ?
C3 N1 C2 123.9(4) . . ?
C3 N1 C5 120.7(4) . . ?
C3 N2 C13 116.0(4) . . ?
C4 N2 C3 122.6(4) . . ?
C4 N2 C13 121.4(4) . . ?
O1 C2 N1 121.7(4) . . ?
O1 C2 C1 124.9(4) . . ?
N1 C2 C1 113.4(4) . . ?
C16 C15 C14 123.4(4) . . ?
C19 C15 C16 117.8(4) . . ?
C19 C15 C14 118.8(4) . . ?
C15 C16 H16 119.4 . . ?
C17 C16 C15 121.2(4) . . ?
C17 C16 H16 119.4 . . ?
C12 C7 C6 118.7(4) . . ?
C8 C7 C6 123.3(4) . . ?
C8 C7 C12 118.0(4) . . ?
O2 C3 N1 123.2(4) . . ?
O2 C3 N2 120.7(4) . . ?
N2 C3 N1 116.1(4) . . ?
C16 C17 H17 120.0 . . ?
C16 C17 C00J 120.0(4) . . ?
C00J C17 H17 120.0 . . ?
F1 C1 C2 115.1(4) . . ?
C4 C1 F1 120.8(4) . . ?
C4 C1 C2 124.1(4) . . ?
C7 C6 H6 118.0 . . ?
C5 C6 C7 123.9(4) . . ?
C5 C6 H6 118.0 . . ?
N1 C5 H5 115.7 . . ?
C6 C5 N1 128.6(4) . . ?
C6 C5 H5 115.7 . . ?
N2 C13 H13 118.3 . . ?
C14 C13 N2 123.5(4) . . ?
C14 C13 H13 118.3 . . ?
C7 C12 H12 119.4 . . ?
C11 C12 C7 121.3(5) . . ?
C11 C12 H12 119.4 . . ?
C12 C11 H11 120.0 . . ?
C12 C11 C10 120.0(5) . . ?
C10 C11 H11 120.0 . . ?
C15 C14 H14 118.0 . . ?
C13 C14 C15 124.0(4) . . ?
C13 C14 H14 118.0 . . ?
C17 C00J H00J 120.0 . . ?
C17 C00J C18 120.0(4) . . ?
C18 C00J H00J 120.0 . . ?
C15 C19 H19 119.5 . . ?
C18 C19 C15 121.0(4) . . ?
C18 C19 H19 119.5 . . ?
C00J C18 H18 120.0 . . ?
C19 C18 C00J 120.0(4) . . ?
C19 C18 H18 120.0 . . ?
N2 C4 H4 120.2 . . ?
C1 C4 N2 119.7(4) . . ?
C1 C4 H4 120.2 . . ?
C7 C8 H8 119.5 . . ?
C9 C8 C7 121.1(4) . . ?
C9 C8 H8 119.5 . . ?
C8 C9 H9 119.8 . . ?
C8 C9 C10 120.3(4) . . ?
C10 C9 H9 119.8 . . ?
C11 C10 C9 119.3(4) . . ?
C11 C10 H10 120.4 . . ?
C9 C10 H10 120.4 . . ?

loop_
_geom_bond_atom_site_label_1
_geom_bond_atom_site_label_2
_geom_bond_distance
_geom_bond_site_symmetry_2
_geom_bond_publ_flag
F1 C1 1.351(5) . ?
O1 C2 1.217(5) . ?
O2 C3 1.214(5) . ?
N1 C2 1.423(6) . ?
N1 C3 1.395(5) . ?
N1 C5 1.425(6) . ?
N2 C3 1.391(6) . ?
N2 C13 1.423(5) . ?
N2 C4 1.375(6) . ?
C2 C1 1.434(6) . ?
C15 C16 1.400(6) . ?
C15 C14 1.464(6) . ?
C15 C19 1.400(6) . ?
C16 H16 0.9500 . ?
C16 C17 1.381(6) . ?
C7 C6 1.471(6) . ?
C7 C12 1.395(6) . ?
C7 C8 1.388(6) . ?
C17 H17 0.9500 . ?
C17 C00J 1.386(6) . ?
C1 C4 1.316(6) . ?
C6 H6 0.9500 . ?
C6 C5 1.326(6) . ?
C5 H5 0.9500 . ?
C13 H13 0.9500 . ?
C13 C14 1.322(6) . ?
C12 H12 0.9500 . ?
C12 C11 1.382(6) . ?
C11 H11 0.9500 . ?
C11 C10 1.384(6) . ?
C14 H14 0.9500 . ?
C00J H00J 0.9500 . ?
C00J C18 1.386(7) . ?
C19 H19 0.9500 . ?
C19 C18 1.384(6) . ?
C18 H18 0.9500 . ?
C4 H4 0.9500 . ?
C8 H8 0.9500 . ?
C8 C9 1.381(6) . ?
C9 H9 0.9500 . ?
C9 C10 1.389(6) . ?
C10 H10 0.9500 . ?

loop_
_geom_torsion_atom_site_label_1
_geom_torsion_atom_site_label_2
_geom_torsion_atom_site_label_3
_geom_torsion_atom_site_label_4
_geom_torsion
_geom_torsion_site_symmetry_1
_geom_torsion_site_symmetry_2
_geom_torsion_site_symmetry_3
_geom_torsion_site_symmetry_4
_geom_torsion_publ_flag
F1 C1 C4 N2 179.5(4) . . . . ?
O1 C2 C1 F1 -2.9(7) . . . . ?
O1 C2 C1 C4 176.6(5) . . . . ?
N1 C2 C1 F1 176.9(4) . . . . ?
N1 C2 C1 C4 -3.6(7) . . . . ?
N2 C13 C14 C15 -178.1(4) . . . . ?
C2 N1 C3 O2 177.1(5) . . . . ?
C2 N1 C3 N2 -2.4(6) . . . . ?
C2 N1 C5 C6 -177.4(5) . . . . ?
C2 C1 C4 N2 0.0(8) . . . . ?
C15 C16 C17 C00J -0.5(7) . . . . ?
C15 C19 C18 C00J 0.2(7) . . . . ?
C16 C15 C14 C13 -5.5(7) . . . . ?
C16 C15 C19 C18 0.2(6) . . . . ?
C16 C17 C00J C18 1.0(7) . . . . ?
C7 C6 C5 N1 179.8(5) . . . . ?
C7 C12 C11 C10 0.8(7) . . . . ?
C7 C8 C9 C10 0.4(7) . . . . ?
C3 N1 C2 O1 -175.4(4) . . . . ?
C3 N1 C2 C1 4.9(6) . . . . ?
C3 N1 C5 C6 1.0(7) . . . . ?
C3 N2 C13 C14 -147.8(5) . . . . ?
C3 N2 C4 C1 2.9(7) . . . . ?
C17 C00J C18 C19 -0.8(7) . . . . ?
C6 C7 C12 C11 177.9(4) . . . . ?
C6 C7 C8 C9 -178.5(4) . . . . ?
C5 N1 C2 O1 3.0(6) . . . . ?
C5 N1 C2 C1 -176.8(4) . . . . ?
C5 N1 C3 O2 -1.2(7) . . . . ?
C5 N1 C3 N2 179.3(4) . . . . ?
C13 N2 C3 O2 -3.1(7) . . . . ?
C13 N2 C3 N1 176.4(4) . . . . ?
C13 N2 C4 C1 -175.1(4) . . . . ?
C12 C7 C6 C5 -167.8(5) . . . . ?
C12 C7 C8 C9 0.5(7) . . . . ?
C12 C11 C10 C9 0.1(7) . . . . ?
C14 C15 C16 C17 179.8(4) . . . . ?
C14 C15 C19 C18 -179.6(4) . . . . ?
C19 C15 C16 C17 -0.1(6) . . . . ?
C19 C15 C14 C13 174.4(4) . . . . ?
C4 N2 C3 O2 178.8(5) . . . . ?
C4 N2 C3 N1 -1.7(7) . . . . ?
C4 N2 C13 C14 30.4(7) . . . . ?
C8 C7 C6 C5 11.1(8) . . . . ?
C8 C7 C12 C11 -1.1(7) . . . . ?
C8 C9 C10 C11 -0.7(8) . . . . ?

loop_
_twin_individual_id
_twin_individual_mass_fraction_refined
1 0.34163
2 0.26796
3 0.39041
